data_2208964
loop_
_publ_author_name
'Ohuchi, Yuko'
'Noda, Kyoko'
'Suzuki, Takayoshi'
'Kashiwabara, Kazuo'
'Takagi, Hideo D.'

_publ_section_title
;<i>trans</i>-Bis(<i>O</i>-ethylxanthato)bis(triphenylphosphine)ruthenium(III)
 hexafluorophosphate monohydrate
;
_journal_coeditor_code OB2010
_journal_issue 5
_journal_name_full 'Acta Crystallographica Section E'
_journal_page_first m1077
_journal_page_last m1078
_journal_paper_doi 10.1107/S1600536806013420
_journal_volume 62
_journal_year 2006
_chemical_formula_iupac '[Ru (C3 H5 O S2)2 (C18 H15 P)2] P F6 , H2 O'
_chemical_formula_moiety 'C42 H40 O2 P2 Ru S4 + , F6 P - , H2 O'
_chemical_formula_sum 'C42 H42 F6 O3 P3 Ru S4'
_chemical_formula_weight 1030.98
_chemical_name_systematic
;
trans-Bis(O-ethylxanthato)bis(triphenylphosphine)ruthenium(III)
hexafluorophosphate monohydrate
;
_space_group_IT_number 14
_symmetry_cell_setting monoclinic
_symmetry_space_group_name_Hall '-P 2yn'
_symmetry_space_group_name_H-M 'P 1 21/n 1'
_atom_sites_solution_hydrogens geom
_atom_sites_solution_primary direct
_atom_sites_solution_secondary difmap
_audit_creation_method SHELXL97
_cell_angle_alpha 90
_cell_angle_beta 95.9040(10)
_cell_angle_gamma 90
_cell_formula_units_Z 4
_cell_length_a 13.9877(9)
_cell_length_b 16.2122(10)
_cell_length_c 20.5103(13)
_cell_measurement_reflns_used 7940
_cell_measurement_temperature 200(2)
_cell_measurement_theta_max 27.5
_cell_measurement_theta_min 3.0
_cell_volume 4626.5(5)
_computing_cell_refinement CrystalClear
_computing_data_collection 'CrystalClear (Rigaku, 2001)'
_computing_data_reduction 'CrystalStructure (Rigaku/MSC, 2004)'
_computing_molecular_graphics 'ORTEP-3 for Windows (Farrugia, 1997)'
_computing_publication_material SHELXL97
_computing_structure_refinement 'SHELXL97 (Sheldrick, 1997)'
_computing_structure_solution 'SIR92 (Altomare <i>et al.</i>,  1994)'
_diffrn_ambient_temperature 200(2)
_diffrn_detector_area_resol_mean 14.63
_diffrn_measured_fraction_theta_full 0.992
_diffrn_measured_fraction_theta_max 0.992
_diffrn_measurement_device_type 'Rigaku/MSC Mercury CCD area-detector'
_diffrn_measurement_method \w
_diffrn_radiation_monochromator graphite
_diffrn_radiation_source 'fine-focus sealed tube'
_diffrn_radiation_type 'Mo K\a'
_diffrn_radiation_wavelength 0.71070
_diffrn_reflns_av_R_equivalents 0.0451
_diffrn_reflns_av_sigmaI/netI 0.0634
_diffrn_reflns_limit_h_max 18
_diffrn_reflns_limit_h_min -18
_diffrn_reflns_limit_k_max 21
_diffrn_reflns_limit_k_min -20
_diffrn_reflns_limit_l_max 23
_diffrn_reflns_limit_l_min -26
_diffrn_reflns_number 45552
_diffrn_reflns_theta_full 27.48
_diffrn_reflns_theta_max 27.48
_diffrn_reflns_theta_min 3.03
_exptl_absorpt_coefficient_mu 0.685
_exptl_absorpt_correction_T_max 0.999
_exptl_absorpt_correction_T_min 0.872
_exptl_absorpt_correction_type multi-scan
_exptl_absorpt_process_details '(ABSCOR; Higashi, 1999)'
_exptl_crystal_colour brown
_exptl_crystal_density_diffrn 1.48
_exptl_crystal_density_method 'not measured'
_exptl_crystal_description platelet
_exptl_crystal_F_000 2100
_exptl_crystal_size_max 0.30
_exptl_crystal_size_mid 0.22
_exptl_crystal_size_min 0.02
_refine_diff_density_max 1.189
_refine_diff_density_min -0.687
_refine_ls_extinction_method none
_refine_ls_goodness_of_fit_ref 1.115
_refine_ls_hydrogen_treatment constr
_refine_ls_matrix_type full
_refine_ls_number_parameters 541
_refine_ls_number_reflns 10523
_refine_ls_number_restraints 0
_refine_ls_restrained_S_all 1.115
_refine_ls_R_factor_all 0.0800
_refine_ls_R_factor_gt 0.0583
_refine_ls_shift/su_max 0.001
_refine_ls_shift/su_mean 0.000
_refine_ls_structure_factor_coef Fsqd
_refine_ls_weighting_details 'calc w = 1/[\s^2^(Fo^2^)+(0.0619P)^2^+6.0622P] where P=(Fo^2^+2Fc^2^)/3'
_refine_ls_weighting_scheme calc
_refine_ls_wR_factor_gt 0.1429
_refine_ls_wR_factor_ref 0.1555
_reflns_number_gt 8337
_reflns_number_total 10523
_reflns_threshold_expression I>2\s(I)
_cod_data_source_file ob2010.cif
_cod_data_source_block I
_cod_original_sg_symbol_H-M 'P 21/n'
_cod_database_code 2208964
_cod_database_fobs_code 2208964

loop_
_symmetry_equiv_pos_as_xyz
'x, y, z'
'-x+1/2, y+1/2, -z+1/2'
'-x, -y, -z'
'x-1/2, -y-1/2, z-1/2'

loop_
_atom_site_type_symbol
_atom_site_label
_atom_site_fract_x
_atom_site_fract_y
_atom_site_fract_z
_atom_site_U_iso_or_equiv
_atom_site_adp_type
_atom_site_calc_flag
_atom_site_refinement_flags
_atom_site_occupancy
Ru Ru1 0.66559(2) 0.23346(2) 0.424049(15) 0.02360(11) Uani d . 1
S S1 0.76618(7) 0.34591(7) 0.40442(5) 0.0311(2) Uani d . 1
S S2 0.58537(8) 0.35544(7) 0.45350(5) 0.0313(2) Uani d . 1
S S6 0.57114(8) 0.11646(7) 0.44461(6) 0.0329(2) Uani d . 1
S S7 0.74703(8) 0.11672(7) 0.38861(5) 0.0317(2) Uani d . 1
P P1 0.76385(8) 0.22020(7) 0.52949(5) 0.0281(2) Uani d . 1
P P2 0.55992(7) 0.24538(6) 0.32201(5) 0.0236(2) Uani d . 1
P P3 0.94909(9) 0.25472(8) 0.25808(6) 0.0384(3) Uani d . 1
F F1 0.8817(2) 0.3277(2) 0.22778(16) 0.0632(9) Uani d . 1
F F2 1.0320(3) 0.2858(3) 0.2175(2) 0.0937(14) Uani d . 1
F F3 0.9887(3) 0.3128(2) 0.31758(19) 0.0814(11) Uani d . 1
F F4 0.9085(3) 0.1962(3) 0.20075(19) 0.0911(13) Uani d . 1
F F5 0.8656(2) 0.2246(2) 0.30035(18) 0.0746(11) Uani d . 1
F F6 1.0173(2) 0.18204(19) 0.28838(18) 0.0653(9) Uani d . 1
O O1 0.6921(3) 0.4888(2) 0.43083(18) 0.0505(9) Uani d . 1
O O6 0.6600(2) -0.0220(2) 0.40749(18) 0.0479(9) Uani d . 1
O O51 0.5725(16) 0.0787(7) -0.0227(8) 0.194(11) Uani d P 0.50
O O52 0.5301(8) 0.0411(9) -0.0002(7) 0.121(7) Uani d P 0.50
C C1 0.6808(3) 0.4081(3) 0.4308(2) 0.0343(10) Uani d . 1
C C2 0.6173(5) 0.5397(3) 0.4565(4) 0.0720(19) Uani d . 1
C C3 0.6412(6) 0.6258(4) 0.4489(4) 0.088(2) Uani d . 1
C C6 0.6576(3) 0.0586(3) 0.4133(2) 0.0366(10) Uani d . 1
C C7 0.5779(4) -0.0690(4) 0.4255(4) 0.084(2) Uani d . 1
C C8 0.6065(4) -0.1556(3) 0.4358(3) 0.0552(14) Uani d . 1
C C11 0.8939(3) 0.2117(3) 0.5271(2) 0.0354(10) Uani d . 1
C C12 0.9520(4) 0.1953(4) 0.5856(2) 0.0521(14) Uani d . 1
C C13 1.0492(4) 0.1822(5) 0.5858(3) 0.0693(19) Uani d . 1
C C14 1.0912(4) 0.1868(5) 0.5276(3) 0.083(2) Uani d . 1
C C15 1.0351(4) 0.2022(5) 0.4689(3) 0.0678(18) Uani d . 1
C C16 0.9375(3) 0.2145(3) 0.4689(2) 0.0447(12) Uani d . 1
C C17 0.7473(3) 0.3084(3) 0.5830(2) 0.0347(10) Uani d . 1
C C18 0.6571(4) 0.3228(3) 0.6050(2) 0.0407(11) Uani d . 1
C C19 0.6417(5) 0.3912(4) 0.6428(2) 0.0563(15) Uani d . 1
C C20 0.7137(5) 0.4471(4) 0.6577(3) 0.0692(18) Uani d . 1
C C21 0.8019(5) 0.4349(4) 0.6354(3) 0.0708(18) Uani d . 1
C C22 0.8201(4) 0.3652(3) 0.5985(3) 0.0519(13) Uani d . 1
C C23 0.7426(3) 0.1269(3) 0.5775(2) 0.0332(10) Uani d . 1
C C24 0.6897(4) 0.1258(3) 0.6307(2) 0.0433(11) Uani d . 1
C C25 0.6785(4) 0.0530(4) 0.6649(3) 0.0572(15) Uani d . 1
C C26 0.7183(5) -0.0197(4) 0.6463(3) 0.0609(16) Uani d . 1
C C27 0.7708(5) -0.0200(4) 0.5926(3) 0.0605(15) Uani d . 1
C C28 0.7833(4) 0.0527(3) 0.5584(2) 0.0467(12) Uani d . 1
C C29 0.4308(3) 0.2419(2) 0.33015(19) 0.0249(8) Uani d . 1
C C30 0.3664(3) 0.2347(3) 0.2736(2) 0.0364(10) Uani d . 1
C C31 0.2683(3) 0.2387(3) 0.2768(3) 0.0444(12) Uani d . 1
C C32 0.2322(3) 0.2505(3) 0.3369(3) 0.0466(13) Uani d . 1
C C33 0.2946(3) 0.2549(3) 0.3931(2) 0.0414(11) Uani d . 1
C C34 0.3937(3) 0.2504(3) 0.3897(2) 0.0321(10) Uani d . 1
C C35 0.5755(3) 0.1605(3) 0.2652(2) 0.0299(9) Uani d . 1
C C36 0.5251(3) 0.0873(3) 0.2718(2) 0.0405(11) Uani d . 1
C C37 0.5416(4) 0.0177(3) 0.2348(3) 0.0504(13) Uani d . 1
C C38 0.6076(4) 0.0218(4) 0.1903(3) 0.0551(14) Uani d . 1
C C39 0.6592(5) 0.0922(4) 0.1836(3) 0.0667(18) Uani d . 1
C C40 0.6434(4) 0.1617(3) 0.2205(2) 0.0465(12) Uani d . 1
C C41 0.5731(3) 0.3432(2) 0.27843(19) 0.0274(9) Uani d . 1
C C42 0.4979(3) 0.3994(3) 0.2694(2) 0.0383(11) Uani d . 1
C C43 0.5106(4) 0.4757(3) 0.2392(3) 0.0504(13) Uani d . 1
C C44 0.5989(4) 0.4953(3) 0.2184(3) 0.0497(13) Uani d . 1
C C45 0.6741(3) 0.4393(3) 0.2268(2) 0.0408(11) Uani d . 1
C C46 0.6617(3) 0.3643(3) 0.2571(2) 0.0321(9) Uani d . 1
H H2A 0.5541 0.5276 0.4321 0.089 Uiso calc R 1
H H2B 0.6136 0.5270 0.5033 0.089 Uiso calc R 1
H H3A 0.7042 0.6371 0.4727 0.107 Uiso calc R 1
H H3B 0.5924 0.6602 0.4666 0.107 Uiso calc R 1
H H3C 0.6431 0.6383 0.4023 0.107 Uiso calc R 1
H H7A 0.5242 -0.0651 0.3902 0.107 Uiso calc R 1
H H7B 0.5559 -0.0461 0.4662 0.107 Uiso calc R 1
H H8A 0.6284 -0.1778 0.3955 0.066 Uiso calc R 1
H H8B 0.5513 -0.1877 0.4475 0.066 Uiso calc R 1
H H8C 0.6587 -0.1592 0.4714 0.066 Uiso calc R 1
H H12 0.9238 0.1932 0.6258 0.062 Uiso calc R 1
H H13 1.0874 0.1701 0.6256 0.084 Uiso calc R 1
H H14 1.1586 0.1793 0.5278 0.096 Uiso calc R 1
H H15 1.0639 0.2042 0.4289 0.078 Uiso calc R 1
H H16 0.8994 0.2251 0.4287 0.054 Uiso calc R 1
H H18 0.6060 0.2852 0.5937 0.049 Uiso calc R 1
H H19 0.5808 0.3993 0.6586 0.068 Uiso calc R 1
H H20 0.7028 0.4943 0.6834 0.083 Uiso calc R 1
H H21 0.8514 0.4745 0.6452 0.085 Uiso calc R 1
H H22 0.8819 0.3569 0.5842 0.064 Uiso calc R 1
H H24 0.6608 0.1752 0.6441 0.053 Uiso calc R 1
H H25 0.6427 0.0535 0.7018 0.069 Uiso calc R 1
H H26 0.7099 -0.0691 0.6699 0.072 Uiso calc R 1
H H27 0.7984 -0.0699 0.5790 0.073 Uiso calc R 1
H H28 0.8197 0.0521 0.5218 0.056 Uiso calc R 1
H H30 0.3904 0.2270 0.2323 0.045 Uiso calc R 1
H H31 0.2255 0.2334 0.2379 0.053 Uiso calc R 1
H H32 0.1649 0.2555 0.3391 0.056 Uiso calc R 1
H H33 0.2703 0.2609 0.4344 0.050 Uiso calc R 1
H H34 0.4362 0.2534 0.4289 0.039 Uiso calc R 1
H H36 0.4783 0.0849 0.3023 0.050 Uiso calc R 1
H H37 0.5074 -0.0320 0.2404 0.060 Uiso calc R 1
H H38 0.6177 -0.0248 0.1637 0.066 Uiso calc R 1
H H39 0.7064 0.0936 0.1535 0.083 Uiso calc R 1
H H40 0.6794 0.2105 0.2151 0.057 Uiso calc R 1
H H42 0.4373 0.3860 0.2838 0.046 Uiso calc R 1
H H43 0.4589 0.5138 0.2330 0.062 Uiso calc R 1
H H44 0.6081 0.5471 0.1983 0.060 Uiso calc R 1
H H45 0.7343 0.4524 0.2117 0.049 Uiso calc R 1
H H46 0.7139 0.3268 0.2634 0.040 Uiso calc R 1
H H51A 0.6046 0.0438 0.0005 0.091 Uiso calc PR 0.50
H H51B 0.5317 0.0759 -0.0416 0.091 Uiso d PR 0.50
H H52A 0.5887 0.0303 0.0086 0.091 Uiso calc PR 0.50
H H52B 0.5018 0.0256 0.0189 0.091 Uiso d PR 0.50

loop_
_atom_site_aniso_label
_atom_site_aniso_U_11
_atom_site_aniso_U_22
_atom_site_aniso_U_33
_atom_site_aniso_U_12
_atom_site_aniso_U_13
_atom_site_aniso_U_23
Ru1 0.0233(2) 0.0247(2) 0.0232(2) -0.00050(10) 0.00430(10) 0.00150(10)
S1 0.0301(5) 0.0295(6) 0.0343(6) -0.0055(4) 0.0050(4) 0.0022(4)
S2 0.0328(5) 0.0288(6) 0.0329(6) 0.0029(4) 0.0064(4) -0.0020(4)
S6 0.0309(5) 0.0286(6) 0.0406(6) -0.0031(4) 0.0102(5) 0.0063(5)
S7 0.0304(5) 0.0303(6) 0.0353(6) 0.0041(4) 0.0079(4) -0.0002(4)
P1 0.0284(5) 0.0343(6) 0.0216(5) 0.0010(4) 0.0032(4) 0.0024(4)
P2 0.0230(5) 0.0272(6) 0.0209(5) -0.0007(4) 0.0037(4) 0.0013(4)
P3 0.0306(6) 0.0410(7) 0.0447(7) 0.0007(5) 0.0091(5) 0.0035(5)
F1 0.0503(18) 0.068(2) 0.072(2) 0.0179(16) 0.0097(16) 0.0224(17)
F2 0.056(2) 0.108(3) 0.125(3) 0.014(2) 0.051(2) 0.046(3)
F3 0.092(3) 0.057(2) 0.089(3) 0.001(2) -0.018(2) -0.017(2)
F4 0.112(3) 0.084(3) 0.071(2) 0.002(2) -0.022(2) -0.027(2)
F5 0.053(2) 0.101(3) 0.074(2) -0.0008(19) 0.0242(18) 0.030(2)
F6 0.0524(19) 0.0427(18) 0.098(3) 0.0080(14) -0.0069(18) 0.0062(17)
O1 0.062(2) 0.0275(18) 0.064(2) -0.0020(16) 0.0128(18) -0.0029(16)
O6 0.046(2) 0.0307(18) 0.069(2) 0.0011(15) 0.0172(17) 0.0013(16)
O51 0.37(3) 0.035(7) 0.159(18) 0.035(11) -0.063(17) -0.037(8)
O52 0.058(7) 0.22(2) 0.088(8) 0.031(9) 0.045(7) -0.022(12)
C1 0.045(3) 0.026(2) 0.031(2) -0.0054(19) 0.0006(19) -0.0009(18)
C2 0.082(5) 0.034(3) 0.104(5) 0.012(3) 0.030(4) -0.005(3)
C3 0.141(7) 0.036(3) 0.096(5) 0.009(4) 0.058(5) -0.007(3)
C6 0.040(2) 0.028(2) 0.042(3) 0.0004(19) 0.002(2) 0.0015(19)
C7 0.056(4) 0.036(3) 0.165(7) 0.000(3) 0.039(4) 0.023(4)
C8 0.078(4) 0.033(3) 0.055(3) -0.005(3) 0.008(3) 0.004(2)
C11 0.031(2) 0.049(3) 0.026(2) 0.000(2) 0.0045(17) 0.0009(19)
C12 0.041(3) 0.084(4) 0.030(2) 0.004(3) -0.002(2) 0.005(3)
C13 0.043(3) 0.115(6) 0.046(3) 0.018(3) -0.015(3) 0.006(3)
C14 0.028(3) 0.152(7) 0.067(4) 0.015(4) 0.001(3) 0.007(4)
C15 0.035(3) 0.116(6) 0.053(3) 0.010(3) 0.006(2) 0.018(4)
C16 0.027(2) 0.070(4) 0.036(3) -0.001(2) 0.0025(19) 0.011(2)
C17 0.040(2) 0.039(3) 0.024(2) 0.000(2) -0.0021(18) 0.0024(18)
C18 0.048(3) 0.044(3) 0.031(2) 0.008(2) 0.006(2) 0.000(2)
C19 0.069(4) 0.064(4) 0.035(3) 0.016(3) 0.006(3) -0.006(3)
C20 0.091(5) 0.059(4) 0.055(4) 0.016(4) -0.003(3) -0.025(3)
C21 0.083(5) 0.052(4) 0.074(4) -0.014(3) -0.005(4) -0.018(3)
C22 0.050(3) 0.051(3) 0.054(3) -0.009(3) 0.000(2) -0.007(3)
C23 0.036(2) 0.036(3) 0.027(2) -0.0001(19) 0.0018(18) 0.0063(18)
C24 0.049(3) 0.043(3) 0.039(3) -0.002(2) 0.012(2) 0.006(2)
C25 0.068(4) 0.057(4) 0.051(3) -0.009(3) 0.027(3) 0.013(3)
C26 0.082(4) 0.047(3) 0.056(3) -0.006(3) 0.015(3) 0.022(3)
C27 0.081(4) 0.042(3) 0.058(4) 0.013(3) 0.008(3) 0.009(3)
C28 0.066(3) 0.040(3) 0.035(3) 0.009(2) 0.015(2) 0.009(2)
C29 0.0233(19) 0.026(2) 0.026(2) 0.0018(15) 0.0030(15) 0.0041(16)
C30 0.034(2) 0.042(3) 0.032(2) -0.002(2) 0.0025(19) 0.000(2)
C31 0.031(2) 0.052(3) 0.046(3) 0.001(2) -0.012(2) 0.006(2)
C32 0.023(2) 0.061(3) 0.055(3) -0.002(2) 0.004(2) 0.005(3)
C33 0.030(2) 0.057(3) 0.039(3) 0.000(2) 0.010(2) 0.001(2)
C34 0.025(2) 0.039(3) 0.032(2) -0.0029(17) 0.0014(17) 0.0023(18)
C35 0.032(2) 0.031(2) 0.026(2) 0.0015(17) 0.0005(17) 0.0015(17)
C36 0.041(3) 0.038(3) 0.043(3) -0.001(2) 0.008(2) -0.006(2)
C37 0.060(3) 0.032(3) 0.058(3) 0.004(2) 0.001(3) -0.014(2)
C38 0.059(3) 0.052(3) 0.054(3) 0.008(3) 0.010(3) -0.025(3)
C39 0.069(4) 0.068(4) 0.070(4) 0.001(3) 0.038(3) -0.024(3)
C40 0.047(3) 0.048(3) 0.047(3) -0.001(2) 0.020(2) -0.013(2)
C41 0.032(2) 0.027(2) 0.024(2) 0.0000(17) 0.0061(16) 0.0010(16)
C42 0.036(2) 0.037(3) 0.045(3) 0.0035(19) 0.015(2) 0.009(2)
C43 0.058(3) 0.034(3) 0.063(3) 0.013(2) 0.024(3) 0.013(2)
C44 0.064(3) 0.032(3) 0.056(3) -0.005(2) 0.019(3) 0.015(2)
C45 0.044(3) 0.041(3) 0.040(3) -0.008(2) 0.016(2) 0.006(2)
C46 0.030(2) 0.038(3) 0.029(2) -0.0008(18) 0.0070(17) 0.0040(19)

loop_
_atom_type_symbol
_atom_type_description
_atom_type_scat_dispersion_real
_atom_type_scat_dispersion_imag
_atom_type_scat_source
Ru Ru -1.2594 0.8363 'International Tables Vol C Tables 4.2.6.8 and 6.1.1.4'
S S 0.1246 0.1234 'International Tables Vol C Tables 4.2.6.8 and 6.1.1.4'
P P 0.1023 0.0942 'International Tables Vol C Tables 4.2.6.8 and 6.1.1.4'
F F 0.0171 0.0103 'International Tables Vol C Tables 4.2.6.8 and 6.1.1.4'
O O 0.0106 0.0060 'International Tables Vol C Tables 4.2.6.8 and 6.1.1.4'
C C 0.0033 0.0016 'International Tables Vol C Tables 4.2.6.8 and 6.1.1.4'
H H 0.0000 0.0000 'International Tables Vol C Tables 4.2.6.8 and 6.1.1.4'

loop_
_geom_angle_atom_site_label_1
_geom_angle_atom_site_label_2
_geom_angle_atom_site_label_3
_geom_angle
_geom_angle_publ_flag
S1 Ru1 S2 72.96(4) yes
S1 Ru1 S6 177.27(4) yes
S1 Ru1 S7 104.56(4) yes
S1 Ru1 P1 85.89(4) yes
S1 Ru1 P2 96.40(4) yes
S2 Ru1 S6 109.45(4) yes
S2 Ru1 S7 176.37(4) yes
S2 Ru1 P1 94.88(4) yes
S2 Ru1 P2 83.82(4) yes
S6 Ru1 S7 73.10(4) yes
S6 Ru1 P1 92.58(4) yes
S6 Ru1 P2 85.22(4) yes
S7 Ru1 P1 87.52(4) yes
S7 Ru1 P2 93.91(4) yes
P1 Ru1 P2 176.90(4) yes
C1 S1 Ru1 87.32(15) ?
C1 S2 Ru1 86.77(16) ?
C6 S6 Ru1 86.74(16) ?
C6 S7 Ru1 87.66(16) ?
C11 P1 C17 105.2(2) ?
C11 P1 C23 99.7(2) ?
C17 P1 C23 106.4(2) ?
C11 P1 Ru1 116.87(14) ?
C17 P1 Ru1 111.51(14) ?
C23 P1 Ru1 115.85(14) ?
C29 P2 C35 102.58(19) ?
C29 P2 C41 102.75(18) ?
C35 P2 C41 108.31(19) ?
C29 P2 Ru1 115.78(13) ?
C35 P2 Ru1 112.62(13) ?
C41 P2 Ru1 113.74(13) ?
C1 O1 C2 117.8(4) ?
C6 O6 C7 118.0(4) ?
O1 C1 S1 120.2(3) ?
O1 C1 S2 126.9(4) ?
S1 C1 S2 112.9(3) ?
C3 C2 O1 108.8(5) ?
O6 C6 S6 127.3(4) ?
O6 C6 S7 120.2(3) ?
S6 C6 S7 112.5(3) ?
O6 C7 C8 109.1(5) ?
C12 C11 C16 118.1(4) ?
C12 C11 P1 118.8(3) ?
C16 C11 P1 122.9(3) ?
C11 C12 C13 121.1(5) ?
C12 C13 C14 119.8(5) ?
C13 C14 C15 120.3(5) ?
C14 C15 C16 119.8(5) ?
C11 C16 C15 120.9(5) ?
C18 C17 C22 118.7(5) ?
C18 C17 P1 119.7(4) ?
C22 C17 P1 121.5(4) ?
C17 C18 C19 120.7(5) ?
C18 C19 C20 120.2(6) ?
C19 C20 C21 119.9(6) ?
C20 C21 C22 121.1(6) ?
C17 C22 C21 119.5(5) ?
C24 C23 C28 118.3(4) ?
C24 C23 P1 124.1(4) ?
C28 C23 P1 117.5(3) ?
C23 C24 C25 120.4(5) ?
C24 C25 C26 121.3(5) ?
C25 C26 C27 119.1(5) ?
C26 C27 C28 120.1(5) ?
C23 C28 C27 120.8(5) ?
C30 C29 C34 118.3(4) ?
C30 C29 P2 118.9(3) ?
C34 C29 P2 122.7(3) ?
C29 C30 C31 121.0(4) ?
C30 C31 C32 120.1(4) ?
C31 C32 C33 119.5(4) ?
C32 C33 C34 120.3(5) ?
C29 C34 C33 120.9(4) ?
C36 C35 C40 117.7(4) ?
C36 C35 P2 118.9(3) ?
C40 C35 P2 123.0(4) ?
C35 C36 C37 121.5(5) ?
C36 C37 C38 119.2(5) ?
C37 C38 C39 120.5(5) ?
C38 C39 C40 120.6(5) ?
C35 C40 C39 120.5(5) ?
C42 C41 C46 118.7(4) ?
C42 C41 P2 121.2(3) ?
C46 C41 P2 120.0(3) ?
C41 C42 C43 120.5(4) ?
C42 C43 C44 119.7(5) ?
C43 C44 C45 120.1(4) ?
C44 C45 C46 120.2(4) ?
C41 C46 C45 120.8(4) ?
C3 C2 H2A 109.9 ?
O1 C2 H2A 109.9 ?
C3 C2 H2B 109.9 ?
O1 C2 H2B 109.9 ?
H2A C2 H2B 108.3 ?
C2 C3 H3A 109.5 ?
C2 C3 H3B 109.5 ?
H3A C3 H3B 109.5 ?
C2 C3 H3C 109.5 ?
H3A C3 H3C 109.5 ?
H3B C3 H3C 109.5 ?
O6 C7 H7A 109.9 ?
C8 C7 H7A 109.9 ?
O6 C7 H7B 109.9 ?
C8 C7 H7B 109.9 ?
H7A C7 H7B 108.3 ?
C7 C8 H8A 109.5 ?
C7 C8 H8B 109.5 ?
H8A C8 H8B 109.5 ?
C7 C8 H8C 109.5 ?
H8A C8 H8C 109.5 ?
H8B C8 H8C 109.5 ?
C13 C12 H12 119.5 ?
C11 C12 H12 119.5 ?
C12 C13 H13 120.1 ?
C14 C13 H13 120.1 ?
C13 C14 H14 119.9 ?
C15 C14 H14 119.9 ?
C16 C15 H15 120.1 ?
C14 C15 H15 120.1 ?
C15 C16 H16 119.5 ?
C11 C16 H16 119.5 ?
C19 C18 H18 119.7 ?
C17 C18 H18 119.7 ?
C20 C19 H19 119.9 ?
C18 C19 H19 119.9 ?
C19 C20 H20 120.1 ?
C21 C20 H20 120.1 ?
C20 C21 H21 119.5 ?
C22 C21 H21 119.5 ?
C17 C22 H22 120.3 ?
C21 C22 H22 120.3 ?
C23 C24 H24 119.8 ?
C25 C24 H24 119.8 ?
C26 C25 H25 119.4 ?
C24 C25 H25 119.4 ?
C25 C26 H26 120.4 ?
C27 C26 H26 120.4 ?
C26 C27 H27 120.0 ?
C28 C27 H27 120.0 ?
C27 C28 H28 119.6 ?
C23 C28 H28 119.6 ?
C31 C30 H30 119.5 ?
C29 C30 H30 119.5 ?
C30 C31 H31 120.0 ?
C32 C31 H31 120.0 ?
C33 C32 H32 120.3 ?
C31 C32 H32 120.3 ?
C32 C33 H33 119.9 ?
C34 C33 H33 119.9 ?
C29 C34 H34 119.6 ?
C33 C34 H34 119.6 ?
C37 C36 H36 119.3 ?
C35 C36 H36 119.3 ?
C38 C37 H37 120.4 ?
C36 C37 H37 120.4 ?
C37 C38 H38 119.7 ?
C39 C38 H38 119.7 ?
C38 C39 H39 119.7 ?
C40 C39 H39 119.7 ?
C35 C40 H40 119.8 ?
C39 C40 H40 119.8 ?
C41 C42 H42 119.7 ?
C43 C42 H42 119.7 ?
C44 C43 H43 120.1 ?
C42 C43 H43 120.1 ?
C45 C44 H44 120.0 ?
C43 C44 H44 120.0 ?
C46 C45 H45 119.9 ?
C44 C45 H45 119.9 ?
C45 C46 H46 119.6 ?
C41 C46 H46 119.6 ?
H51A O51 H51B 132.0 ?
H52A O52 H52B 116.0 ?
F4 P3 F2 91.6(3) ?
F4 P3 F3 178.4(2) ?
F2 P3 F3 89.9(3) ?
F4 P3 F1 90.2(2) ?
F2 P3 F1 89.68(19) ?
F3 P3 F1 90.3(2) ?
F4 P3 F5 89.6(2) ?
F2 P3 F5 178.8(3) ?
F3 P3 F5 88.9(2) ?
F1 P3 F5 90.18(18) ?
F4 P3 F6 90.1(2) ?
F2 P3 F6 89.9(2) ?
F3 P3 F6 89.51(19) ?
F1 P3 F6 179.5(2) ?
F5 P3 F6 90.22(19) ?

loop_
_geom_bond_atom_site_label_1
_geom_bond_atom_site_label_2
_geom_bond_distance
_geom_bond_publ_flag
Ru1 S1 2.3626(11) yes
Ru1 S2 2.3821(11) yes
Ru1 S6 2.3740(11) yes
Ru1 S7 2.3618(11) yes
Ru1 P1 2.4497(11) yes
Ru1 P2 2.4426(10) yes
S1 C1 1.694(5) ?
S2 C1 1.690(5) ?
S6 C6 1.707(5) ?
S7 C6 1.685(5) ?
P1 C11 1.830(4) ?
P1 C17 1.832(5) ?
P1 C23 1.845(4) ?
P2 C29 1.832(4) ?
P2 C35 1.830(4) ?
P2 C41 1.838(4) ?
P3 F1 1.598(3) ?
P3 F2 1.578(3) ?
P3 F3 1.595(4) ?
P3 F4 1.571(4) ?
P3 F5 1.601(3) ?
P3 F6 1.601(3) ?
O1 C1 1.317(5) ?
O1 C2 1.471(6) ?
O6 C6 1.314(5) ?
O6 C7 1.456(6) ?
C2 C3 1.447(8) ?
C7 C8 1.470(7) ?
C11 C12 1.405(6) ?
C11 C16 1.397(6) ?
C12 C13 1.375(7) ?
C13 C14 1.386(8) ?
C14 C15 1.390(8) ?
C15 C16 1.380(7) ?
C17 C18 1.403(6) ?
C17 C22 1.386(7) ?
C18 C19 1.384(7) ?
C19 C20 1.366(9) ?
C20 C21 1.373(9) ?
C21 C22 1.397(8) ?
C23 C24 1.381(6) ?
C23 C28 1.404(7) ?
C24 C25 1.391(7) ?
C25 C26 1.374(8) ?
C26 C27 1.386(8) ?
C27 C28 1.390(7) ?
C29 C30 1.399(6) ?
C29 C34 1.382(6) ?
C30 C31 1.381(6) ?
C31 C32 1.394(7) ?
C32 C33 1.374(7) ?
C33 C34 1.398(6) ?
C35 C36 1.394(6) ?
C35 C40 1.386(6) ?
C36 C37 1.394(6) ?
C37 C38 1.364(7) ?
C38 C39 1.365(8) ?
C39 C40 1.389(7) ?
C41 C42 1.391(6) ?
C41 C46 1.398(6) ?
C42 C43 1.404(6) ?
C43 C44 1.385(7) ?
C44 C45 1.386(7) ?
C45 C46 1.384(6) ?
O51 H51A 0.8400 ?
O51 H51B 0.6570 ?
O52 H52A 0.8400 ?
O52 H52B 0.6367 ?
C2 H2A 0.9900 ?
C2 H2B 0.9900 ?
C3 H3A 0.9800 ?
C3 H3B 0.9800 ?
C3 H3C 0.9800 ?
C7 H7A 0.9900 ?
C7 H7B 0.9900 ?
C8 H8A 0.9800 ?
C8 H8B 0.9800 ?
C8 H8C 0.9800 ?
C12 H12 0.9500 ?
C13 H13 0.9500 ?
C14 H14 0.9500 ?
C15 H15 0.9500 ?
C16 H16 0.9500 ?
C18 H18 0.9500 ?
C19 H19 0.9500 ?
C20 H20 0.9500 ?
C21 H21 0.9500 ?
C22 H22 0.9500 ?
C24 H24 0.9500 ?
C25 H25 0.9500 ?
C26 H26 0.9500 ?
C27 H27 0.9500 ?
C28 H28 0.9500 ?
C30 H30 0.9500 ?
C31 H31 0.9500 ?
C32 H32 0.9500 ?
C33 H33 0.9500 ?
C34 H34 0.9500 ?
C36 H36 0.9500 ?
C37 H37 0.9500 ?
C38 H38 0.9500 ?
C39 H39 0.9500 ?
C40 H40 0.9500 ?
C42 H42 0.9500 ?
C43 H43 0.9500 ?
C44 H44 0.9500 ?
C45 H45 0.9500 ?
C46 H46 0.9500 ?

loop_
_geom_torsion_atom_site_label_1
_geom_torsion_atom_site_label_2
_geom_torsion_atom_site_label_3
_geom_torsion_atom_site_label_4
_geom_torsion
S7 Ru1 S1 C1 176.87(15)
S2 Ru1 S1 C1 -0.38(15)
P2 Ru1 S1 C1 81.12(15)
P1 Ru1 S1 C1 -96.77(15)
S1 Ru1 S2 C1 0.38(15)
S6 Ru1 S2 C1 179.04(15)
P2 Ru1 S2 C1 -98.27(15)
P1 Ru1 S2 C1 84.56(15)
S7 Ru1 S6 C6 0.57(16)
S2 Ru1 S6 C6 177.85(16)
P2 Ru1 S6 C6 96.14(16)
P1 Ru1 S6 C6 -86.05(16)
S1 Ru1 S7 C6 177.98(16)
S6 Ru1 S7 C6 -0.58(16)
P2 Ru1 S7 C6 -84.37(16)
P1 Ru1 S7 C6 92.87(16)
S7 Ru1 P1 C11 50.98(18)
S1 Ru1 P1 C11 -53.81(18)
S6 Ru1 P1 C11 123.92(18)
S2 Ru1 P1 C11 -126.30(18)
S7 Ru1 P1 C17 171.97(16)
S1 Ru1 P1 C17 67.18(16)
S6 Ru1 P1 C17 -115.08(16)
S2 Ru1 P1 C17 -5.30(16)
S7 Ru1 P1 C23 -66.08(16)
S1 Ru1 P1 C23 -170.88(17)
S6 Ru1 P1 C23 6.86(17)
S2 Ru1 P1 C23 116.64(16)
S7 Ru1 P2 C35 5.05(15)
S1 Ru1 P2 C35 110.19(15)
S6 Ru1 P2 C35 -67.60(15)
S2 Ru1 P2 C35 -177.79(15)
S7 Ru1 P2 C29 122.65(15)
S1 Ru1 P2 C29 -132.21(15)
S6 Ru1 P2 C29 50.00(15)
S2 Ru1 P2 C29 -60.20(15)
S7 Ru1 P2 C41 -118.66(14)
S1 Ru1 P2 C41 -13.52(15)
S6 Ru1 P2 C41 168.69(15)
S2 Ru1 P2 C41 58.49(14)
C2 O1 C1 S2 3.5(7)
C2 O1 C1 S1 -177.8(4)
Ru1 S2 C1 O1 178.2(4)
Ru1 S2 C1 S1 -0.6(2)
Ru1 S1 C1 O1 -178.3(4)
Ru1 S1 C1 S2 0.6(2)
C1 O1 C2 C3 -177.0(5)
C7 O6 C6 S7 -176.0(5)
C7 O6 C6 S6 4.2(7)
Ru1 S7 C6 O6 -179.0(4)
Ru1 S7 C6 S6 0.8(2)
Ru1 S6 C6 O6 179.0(4)
Ru1 S6 C6 S7 -0.8(2)
C6 O6 C7 C8 -162.1(5)
C17 P1 C11 C16 -122.7(4)
C23 P1 C11 C16 127.2(4)
Ru1 P1 C11 C16 1.6(5)
C17 P1 C11 C12 62.4(5)
C23 P1 C11 C12 -47.7(5)
Ru1 P1 C11 C12 -173.4(4)
C16 C11 C12 C13 -0.1(9)
P1 C11 C12 C13 175.1(5)
C11 C12 C13 C14 1.2(11)
C12 C13 C14 C15 -1.8(12)
C13 C14 C15 C16 1.2(12)
C14 C15 C16 C11 -0.1(10)
C12 C11 C16 C15 -0.5(9)
P1 C11 C16 C15 -175.5(5)
C11 P1 C17 C22 16.5(5)
C23 P1 C17 C22 121.7(4)
Ru1 P1 C17 C22 -111.1(4)
C11 P1 C17 C18 -168.4(4)
C23 P1 C17 C18 -63.3(4)
Ru1 P1 C17 C18 64.0(4)
C22 C17 C18 C19 -1.7(7)
P1 C17 C18 C19 -176.9(4)
C17 C18 C19 C20 2.0(8)
C18 C19 C20 C21 -0.6(9)
C19 C20 C21 C22 -1.1(10)
C18 C17 C22 C21 0.0(8)
P1 C17 C22 C21 175.1(4)
C20 C21 C22 C17 1.4(9)
C11 P1 C23 C24 131.5(4)
C17 P1 C23 C24 22.4(5)
Ru1 P1 C23 C24 -102.2(4)
C11 P1 C23 C28 -48.2(4)
C17 P1 C23 C28 -157.3(4)
Ru1 P1 C23 C28 78.1(4)
C28 C23 C24 C25 0.8(7)
P1 C23 C24 C25 -178.9(4)
C23 C24 C25 C26 -0.9(9)
C24 C25 C26 C27 0.3(9)
C25 C26 C27 C28 0.4(10)
C26 C27 C28 C23 -0.4(9)
C24 C23 C28 C27 -0.2(8)
P1 C23 C28 C27 179.6(4)
C35 P2 C29 C34 137.0(4)
C41 P2 C29 C34 -110.6(4)
Ru1 P2 C29 C34 14.0(4)
C35 P2 C29 C30 -46.6(4)
C41 P2 C29 C30 65.8(4)
Ru1 P2 C29 C30 -169.7(3)
C34 C29 C30 C31 2.0(7)
P2 C29 C30 C31 -174.6(4)
C29 C30 C31 C32 0.4(7)
C30 C31 C32 C33 -2.5(8)
C31 C32 C33 C34 2.2(8)
C30 C29 C34 C33 -2.3(6)
P2 C29 C34 C33 174.1(4)
C32 C33 C34 C29 0.2(7)
C29 P2 C35 C40 147.6(4)
C41 P2 C35 C40 39.4(4)
Ru1 P2 C35 C40 -87.2(4)
C29 P2 C35 C36 -40.0(4)
C41 P2 C35 C36 -148.2(3)
Ru1 P2 C35 C36 85.1(4)
C40 C35 C36 C37 -0.3(7)
P2 C35 C36 C37 -173.0(4)
C35 C36 C37 C38 -1.1(8)
C36 C37 C38 C39 2.2(9)
C37 C38 C39 C40 -2.0(10)
C36 C35 C40 C39 0.5(7)
P2 C35 C40 C39 172.9(4)
C38 C39 C40 C35 0.6(9)
C35 P2 C41 C42 118.2(4)
C29 P2 C41 C42 10.1(4)
Ru1 P2 C41 C42 -115.8(3)
C35 P2 C41 C46 -65.6(4)
C29 P2 C41 C46 -173.6(3)
Ru1 P2 C41 C46 60.4(4)
C46 C41 C42 C43 0.2(7)
P2 C41 C42 C43 176.5(4)
C41 C42 C43 C44 -0.2(8)
C42 C43 C44 C45 0.7(8)
C43 C44 C45 C46 -1.2(8)
C44 C45 C46 C41 1.3(7)
C42 C41 C46 C45 -0.8(6)
P2 C41 C46 C45 -177.1(3)
